data_1562008
loop_
_publ_author_name
'Gong, Wei'
'Liu, Yan'
'Cui, Yong'

_publ_section_title
;
 Chiral and robust Zr(IV)-based metal-organic frameworks built from spiro
 skeletons.
;
_journal_issue 0
_journal_name_full 'Faraday discussions'
_journal_page_first 168
_journal_page_last 180
_journal_paper_doi 10.1039/d1fd00014d
_journal_volume 231
_journal_year 2021
_chemical_formula_moiety 'C61 H42 O17 Zr3'
_chemical_formula_sum 'C61 H42 O17 Zr3'
_chemical_formula_weight 1320.60
_space_group_crystal_system tetragonal
_space_group_IT_number 98
_space_group_name_Hall 'I 4bw 2bw'
_space_group_name_H-M_alt 'I 41 2 2'
_atom_sites_solution_hydrogens geom
_audit_creation_date 2020-07-30
_audit_creation_method
;
Olex2 1.2
(compiled 2018.05.29 svn.r3508 for OlexSys, GUI svn.r5506)
;
_audit_update_record
;
2020-07-31 deposited with the CCDC.	2021-04-22 downloaded from the CCDC.
;
_cell_angle_alpha 90
_cell_angle_beta 90
_cell_angle_gamma 90
_cell_formula_units_Z 16
_cell_length_a 42.697(6)
_cell_length_b 42.697(6)
_cell_length_c 37.907(8)
_cell_measurement_reflns_used 426047
_cell_measurement_temperature 293(2)
_cell_measurement_theta_max 25.476
_cell_measurement_theta_min 0.674
_cell_volume 69106(2)
_computing_molecular_graphics 'Olex2 (Dolomanov et al., 2009)'
_computing_publication_material 'Olex2 (Dolomanov et al., 2009)'
_computing_structure_refinement 'XL (Sheldrick, 2008)'
_computing_structure_solution 'SHELXT 2014/5 (Sheldrick, 2014)'
_diffrn_ambient_temperature 293(2)
_diffrn_measured_fraction_theta_full 1.000
_diffrn_measured_fraction_theta_max 0.995
_diffrn_measurement_device_type 'Bruker APEX-II CCD'
_diffrn_radiation_type MoK\a
_diffrn_radiation_wavelength 0.71073
_diffrn_reflns_av_R_equivalents 0.0329
_diffrn_reflns_av_unetI/netI 0.0510
_diffrn_reflns_Laue_measured_fraction_full 1.000
_diffrn_reflns_Laue_measured_fraction_max 0.995
_diffrn_reflns_limit_h_max 51
_diffrn_reflns_limit_h_min 0
_diffrn_reflns_limit_k_max 36
_diffrn_reflns_limit_k_min -35
_diffrn_reflns_limit_l_max 45
_diffrn_reflns_limit_l_min 0
_diffrn_reflns_number 32461
_diffrn_reflns_point_group_measured_fraction_full 1.000
_diffrn_reflns_point_group_measured_fraction_max 0.995
_diffrn_reflns_theta_full 25.242
_diffrn_reflns_theta_max 25.476
_diffrn_reflns_theta_min 0.674
_exptl_absorpt_coefficient_mu 0.201
_exptl_crystal_colour colorless
_exptl_crystal_density_diffrn 0.508
_exptl_crystal_description octahedral
_exptl_crystal_F_000 10624
_exptl_crystal_size_max 0.22
_exptl_crystal_size_mid 0.18
_exptl_crystal_size_min 0.15
_refine_diff_density_max 0.447
_refine_diff_density_min -0.335
_refine_diff_density_rms 0.025
_refine_ls_abs_structure_details
;
 Refined as an inversion twin.
;
_refine_ls_abs_structure_Flack 0.47(5)
_refine_ls_extinction_method none
_refine_ls_goodness_of_fit_ref 0.979
_refine_ls_hydrogen_treatment constr
_refine_ls_matrix_type full
_refine_ls_number_parameters 603
_refine_ls_number_reflns 31970
_refine_ls_number_restraints 561
_refine_ls_restrained_S_all 1.026
_refine_ls_R_factor_all 0.1252
_refine_ls_R_factor_gt 0.0616
_refine_ls_shift/su_max 0.001
_refine_ls_shift/su_mean 0.000
_refine_ls_structure_factor_coef Fsqd
_refine_ls_weighting_details 'w=1/[\s^2^(Fo^2^)+(0.1074P)^2^+9.9913P] where P=(Fo^2^+2Fc^2^)/3'
_refine_ls_weighting_scheme calc
_refine_ls_wR_factor_gt 0.1560
_refine_ls_wR_factor_ref 0.2058
_reflns_Friedel_coverage 0.877
_reflns_Friedel_fraction_full 1.000
_reflns_Friedel_fraction_max 0.995
_reflns_number_gt 16168
_reflns_number_total 31970
_reflns_threshold_expression 'I > 2\s(I)'
_cod_data_source_file d1fd00014d5.cif
_cod_data_source_block 2
_cod_depositor_comments 'Adding full bibliography for 1562006--1562010.cif.'
_cod_original_cell_volume 69106(24)
_cod_database_code 1562008
_shelx_shelxl_version_number 2018/3
_shelx_space_group_comment
;
The symmetry employed for this shelxl refinement is uniquely defined
by the following loop, which should always be used as a source of
symmetry information in preference to the above space-group names.
They are only intended as comments.
;
_olex2_refinement_description
;
1. Twinned data refinement
 Scales: 0.53(5)
 0.47(5)
2. Fixed Uiso
 At 1.2 times of:
  All C(H) groups, All C(H,H) groups, All O(H,H) groups, All Zr(O,O) groups
 At 1.5 times of:
  All O(H) groups
3. Restrained distances
 Zr2-O4
 2.15 with sigma of 0.02
 C57-O7
 1.36 with sigma of 0.02
 C57-O8
 1.25 with sigma of 0.02
 C27-C57
 1.52 with sigma of 0.02
 C37-C32
 1.52 with sigma of 0.02
 C56-C42
 1.52 with sigma of 0.02
 C41-C54
 1.52 with sigma of 0.02
 C55-C56
 1.52 with sigma of 0.02
 C11-C6
 1.52 with sigma of 0.02
 O3-C14
 1.36 with sigma of 0.02
 C13-C59
 1.52 with sigma of 0.02
 C59-C60
 1.52 with sigma of 0.02
 C12-C61
 1.52 with sigma of 0.02
 C60-C61
 1.52 with sigma of 0.02
 O5-C58
 1.25 with sigma of 0.01
 C58-O4
 1.25 with sigma of 0.01
 C43-C39
 1.52 with sigma of 0.02
 C53-C48
 1.52 with sigma of 0.02
 C53-O16
 1.25 with sigma of 0.02
 C53-O17
 1.25 with sigma of 0.02
 O1-C62
 1.25 with sigma of 0.02
 C48-C53
 1.52 with sigma of 0.02
 C58-C22
 1.52 with sigma of 0.02
 C15-C17
 1.52 with sigma of 0.02
 O4-O5
 2.35 with sigma of 0.02
 O14-H14A = O14-H14B = O6-H6A = O6-H6B = O12-H12A = O12-H12B
 0.82 with sigma of 0.01
 C60-C60_$1
 2.56 with sigma of 0.02
 C62-O2
 1.27 with sigma of 0.01
 C62-O1
 1.27 with sigma of 0.01
 C58-C23
 2.48 with sigma of 0.02
 C21-C58
 2.48 with sigma of 0.02
 O16-O17
 2.35 with sigma of 0.02
 H14A-H14B = H6A-H6B = H12A-H12B
 1.39 with sigma of 0.01
 O1-O2
 2.36 with sigma of 0.02
 O3-C13
 2.48 with sigma of 0.04
 O8-C27 \\sim C27-O7
 with sigma of 0.02
 C36-C57 \\sim C57-C28
 with sigma of 0.02
 C12-C6 \\sim C6-C16
 with sigma of 0.02
 C47-C53 \\sim C53-C49
 with sigma of 0.02
 C23-C58 \\sim C58-C21
 with sigma of 0.02
 C14-C18 \\sim C18-C16
 with sigma of 0.02
 C38-C43 \\sim C43-C40
 with sigma of 0.02
 C16-C17 \\sim C17-C14
 with sigma of 0.02
 C26-C15 \\sim C15-C18
 with sigma of 0.02
 O4-C22 \\sim O5-C22
 with sigma of 0.02
4. Restrained planarity
 O8, C57, O7, C27, C36, C28
 with sigma of 0.1
 C6, C11, C16, C12
 with sigma of 0.1
 C49, C48, C47, C53
 with sigma of 0.1
 C48, O17, C53, O16
 with sigma of 0.1
 C43, C39, C40, C38
 with sigma of 0.1
 C24, C19, C25, C26, C17
 with sigma of 0.1
 C58, C22, C23, C21
 with sigma of 0.1
 O5, O4, C58, C22
 with sigma of 0.1
5. Uiso/Uaniso restraints and constraints
O4 \\sim O5 \\sim O9 \\sim O10 \\sim O15 \\sim O7 \\sim O13 \\sim O1 \\sim O2
\\sim O8 \\sim O3 \\sim O14 \\sim O6 \\sim O17 \\sim O16 \\sim O11 \\sim O12
\\sim C55 \\sim C56 \\sim C54 \\sim C37 \\sim C38 \\sim C39 \\sim C40 \\sim C41
\\sim C42 \\sim C57 \\sim C62 \\sim C9 \\sim C10 \\sim C1 \\sim C2 \\sim C3
\\sim C8 \\sim C7 \\sim C6 \\sim C5 \\sim C4 \\sim C36 \\sim C27 \\sim C28
\\sim C29 \\sim C30 \\sim C35 \\sim C34 \\sim C33 \\sim C32 \\sim C31 \\sim C12
\\sim C11 \\sim C16 \\sim C15 \\sim C14 \\sim C13 \\sim C51 \\sim C52 \\sim C43
\\sim C44 \\sim C45 \\sim C50 \\sim C49 \\sim C48 \\sim C47 \\sim C46 \\sim C59
\\sim C58 \\sim C60 \\sim C61 \\sim C53 \\sim C23 \\sim C22 \\sim C21 \\sim C20
\\sim C19 \\sim C24 \\sim C25 \\sim C26 \\sim C17 \\sim C18: within 2A with
sigma of 0.02 and sigma for terminal atoms of 0.04
: with sigma of 0.01 and sigma for terminal atoms of 0.02
Uanis(O11) \\sim Ueq: with sigma of 0.01 and sigma for terminal atoms of 0.02
6.a Secondary CH2 refined with riding coordinates:
 C55(H55A,H55B), C56(H56A,H56B), C60(H60A,H60B), C61(H61A,H61B)
6.b Aromatic/amide H refined with riding coordinates:
 C38(H38), C9(H9), C10(H10), C2(H2), C7(H7), C5(H5), C4(H4), C36(H36),
 C28(H28), C29(H29), C34(H34), C33(H33), C31(H31), C16(H16), C51(H51), C52(H52),
  C44(H44), C49(H49), C47(H47), C46(H46), C23(H23), C21(H21), C20(H20),
 C25(H25), C26(H26), C18(H18)
6.c Fitted hexagon refined as free rotating group:
 C37(C38,C39,C40,C41,C42), C12(C11,C16,C15,C14,C13)
6.d X=CH2 refined with riding coordinates:
 O14(H14A,H14B), O6(H6A,H6B), O12(H12A,H12B)
6.e Naphthalene refined as free rotating group:
 C9(C10,C1,C2,C3,C8,C7,C6,C5,C4), C36(C27,C28,C29,C30,C35,C34,C33,C32,C31),
 C51(C52,C43,C44,C45,C50,C49,C48,C47,C46), C23(C22,C21,C20,C19,C24,C25,C26,C17,
 C18)
6.f Idealised tetrahedral OH refined as rotating group:
 O15(H15), O3(H3)
;
_olex2_submission_special_instructions 'No special instructions were received'

loop_
_space_group_symop_operation_xyz
'x, y, z'
'-x+1/2, -y+1/2, z+1/2'
'-y, x+1/2, z+1/4'
'y+1/2, -x, z+3/4'
'-x+1/2, y, -z+3/4'
'x, -y+1/2, -z+1/4'
'y+1/2, x+1/2, -z+1/2'
'-y, -x, -z'
'x+1/2, y+1/2, z+1/2'
'-x+1, -y+1, z+1'
'-y+1/2, x+1, z+3/4'
'y+1, -x+1/2, z+5/4'
'-x+1, y+1/2, -z+5/4'
'x+1/2, -y+1, -z+3/4'
'y+1, x+1, -z+1'
'-y+1/2, -x+1/2, -z+1/2'

loop_
_atom_site_label
_atom_site_type_symbol
_atom_site_fract_x
_atom_site_fract_y
_atom_site_fract_z
_atom_site_U_iso_or_equiv
_atom_site_adp_type
_atom_site_occupancy
_atom_site_site_symmetry_order
_atom_site_calc_flag
_atom_site_refinement_flags_posn
_atom_site_refinement_flags_adp
_atom_site_refinement_flags_occupancy
_atom_site_disorder_assembly
_atom_site_disorder_group
Zr1 Zr 0.500000 0.500000 0.83440(5) 0.1457(5) Uani 1 2 d S T P . .
Zr2 Zr 0.52086(2) 0.55565(2) 0.76752(3) 0.1532(4) Uani 1 1 d D . . . .
O4 O 0.53418(18) 0.58224(19) 0.8148(2) 0.184 Uiso 1 1 d DR U . . .
O5 O 0.52541(18) 0.55033(19) 0.8627(2) 0.184 Uiso 1 1 d DR U . . .
Zr3 Zr 0.44865(2) 0.52175(2) 0.76731(3) 0.1498(4) Uani 1 1 d . . . . .
Zr4 Zr 0.500000 0.500000 0.70157(5) 0.1564(6) Uani 1 2 d S T P . .
O9 O 0.48154(13) 0.54003(12) 0.80507(16) 0.1374(18) Uani 1 1 d . U . . .
O10 O 0.48377(8) 0.53570(9) 0.73322(13) 0.0977(12) Uani 1 1 d . U . . .
O15 O 0.33804(14) 0.85384(10) 0.79613(16) 0.1375(19) Uani 1 1 d . U . . .
H15 H 0.332676 0.855176 0.816848 0.206 Uiso 1 1 calc GR . . . .
C55 C 0.30750(17) 0.77741(15) 0.7248(2) 0.113(2) Uani 1 1 d D U . . .
H55A H 0.286749 0.770803 0.717508 0.135 Uiso 1 1 calc R . . . .
H55B H 0.319606 0.782676 0.703949 0.135 Uiso 1 1 calc R . . . .
O7 O 0.49186(16) 0.59534(14) 0.7723(2) 0.175(3) Uani 1 1 d D U . . .
C56 C 0.32367(18) 0.75174(18) 0.7460(2) 0.126(2) Uani 1 1 d D U . . .
H56A H 0.308981 0.740468 0.760791 0.151 Uiso 1 1 calc R . . . .
H56B H 0.334545 0.737041 0.730769 0.151 Uiso 1 1 calc R . . . .
O13 O 0.46811(10) 0.48602(10) 0.79474(15) 0.1233(17) Uani 1 1 d . U . . .
C54 C 0.30554(17) 0.80554(17) 0.750000 0.113(3) Uani 1 2 d DS TU P . .
C37 C 0.37407(12) 0.76257(9) 0.78445(16) 0.132(3) Uani 1 1 d D U . . .
C38 C 0.39072(10) 0.78454(12) 0.80395(15) 0.137(3) Uani 1 1 d DG U . . .
H38 H 0.409233 0.778820 0.815148 0.164 Uiso 1 1 calc R . . . .
C39 C 0.37969(11) 0.81508(11) 0.80671(15) 0.137(3) Uani 1 1 d DG U . . .
C40 C 0.35202(12) 0.82363(8) 0.78997(16) 0.127(2) Uani 1 1 d DG U . . .
C41 C 0.33537(10) 0.80166(11) 0.77047(15) 0.115(2) Uani 1 1 d DG U . . .
C42 C 0.34640(11) 0.77112(10) 0.76771(15) 0.122(2) Uani 1 1 d DG U . . .
C57 C 0.4605(3) 0.5962(3) 0.7736(3) 0.199(4) Uani 1 1 d D U . . .
O1 O 0.90945(12) 0.51004(15) 0.98384(19) 0.149(2) Uani 1 1 d D U . . .
C62 C 0.9059(2) 0.5399(2) 0.9799(3) 0.165(3) Uani 1 1 d D U . . .
C9 C 0.81532(15) 0.53805(14) 0.9771(2) 0.222(5) Uani 1 1 d . U . . .
H9 H 0.798288 0.524506 0.975983 0.267 Uiso 1 1 calc R . . . .
C10 C 0.84550(18) 0.52610(15) 0.9799(2) 0.182(4) Uani 1 1 d G U . . .
H10 H 0.848653 0.504557 0.980742 0.219 Uiso 1 1 calc R . . . .
C1 C 0.87095(14) 0.54634(19) 0.9815(2) 0.186(4) Uani 1 1 d G U . . .
C2 C 0.86624(13) 0.57853(18) 0.9803(2) 0.216(5) Uani 1 1 d G U . . .
H2 H 0.883271 0.592070 0.981359 0.259 Uiso 1 1 calc R . . . .
C3 C 0.83606(14) 0.59048(14) 0.97743(15) 0.235(5) Uani 1 1 d G U . . .
C8 C 0.81060(12) 0.57024(14) 0.97582(15) 0.255(6) Uani 1 1 d G U . . .
C7 C 0.78043(13) 0.5822(2) 0.9730(2) 0.292(7) Uani 1 1 d G U . . .
H7 H 0.763396 0.568650 0.971890 0.351 Uiso 1 1 calc R . . . .
C6 C 0.77571(19) 0.6144(2) 0.9717(3) 0.316(7) Uani 1 1 d DG U . . .
C5 C 0.8012(2) 0.63463(15) 0.9733(2) 0.281(7) Uani 1 1 d G U . . .
H5 H 0.798012 0.656164 0.972507 0.337 Uiso 1 1 calc R . . . .
C4 C 0.8313(2) 0.62267(13) 0.9762(2) 0.251(6) Uani 1 1 d G U . . .
H4 H 0.848376 0.636216 0.977267 0.302 Uiso 1 1 calc R . . . .
C36 C 0.41630(15) 0.63603(10) 0.77973(18) 0.219(5) Uani 1 1 d D U . . .
H36 H 0.402269 0.619621 0.782946 0.262 Uiso 1 1 calc R . . . .
C27 C 0.44769(15) 0.62977(13) 0.77307(19) 0.199(4) Uani 1 1 d DG U . . .
C28 C 0.46866(12) 0.65430(16) 0.76826(18) 0.202(4) Uani 1 1 d DG U . . .
H28 H 0.489668 0.650110 0.763798 0.242 Uiso 1 1 calc R . . . .
C29 C 0.45824(11) 0.68510(15) 0.77011(18) 0.197(4) Uani 1 1 d G U . . .
H29 H 0.472270 0.701513 0.766888 0.237 Uiso 1 1 calc R . . . .
C30 C 0.42685(11) 0.69136(10) 0.77677(11) 0.189(4) Uani 1 1 d G U . . .
C35 C 0.40588(11) 0.66683(10) 0.78158(12) 0.195(4) Uani 1 1 d G U . . .
C34 C 0.37448(11) 0.67310(14) 0.78824(17) 0.170(4) Uani 1 1 d G U . . .
H34 H 0.360451 0.656681 0.791460 0.204 Uiso 1 1 calc R . . . .
C33 C 0.36406(12) 0.70389(15) 0.79009(16) 0.166(3) Uani 1 1 d G U . . .
H33 H 0.343052 0.708083 0.794551 0.200 Uiso 1 1 calc R . . . .
C32 C 0.38503(16) 0.72843(12) 0.78528(16) 0.166(3) Uani 1 1 d DG U . . .
C31 C 0.41642(15) 0.72216(10) 0.77862(17) 0.173(4) Uani 1 1 d G U . . .
H31 H 0.430450 0.738575 0.775403 0.207 Uiso 1 1 calc R . . . .
O2 O 0.93118(15) 0.55844(16) 0.9881(2) 0.187(3) Uani 1 1 d D U . . .
O8 O 0.43789(15) 0.57590(13) 0.77436(19) 0.166(3) Uani 1 1 d D U . . .
O3 O 0.6572(4) 0.6705(5) 0.9540(7) 0.423(10) Uani 1 1 d D U . . .
H3 H 0.663820 0.686257 0.944104 0.634 Uiso 1 1 calc GR . . . .
C12 C 0.7339(4) 0.6516(3) 0.9900(4) 0.384(9) Uani 1 1 d D U . . .
C11 C 0.7430(3) 0.6249(3) 0.9716(4) 0.368(9) Uani 1 1 d DG U . . .
C16 C 0.7222(3) 0.6106(3) 0.9484(4) 0.408(11) Uani 1 1 d DG U . . .
H16 H 0.728314 0.592767 0.936050 0.490 Uiso 1 1 calc R . . . .
C15 C 0.6924(3) 0.6229(3) 0.9436(4) 0.438(11) Uani 1 1 d DG U . . .
C14 C 0.6833(3) 0.6496(4) 0.9620(5) 0.422(11) Uani 1 1 d DG U . . .
C13 C 0.7041(4) 0.6639(3) 0.9852(5) 0.404(10) Uani 1 1 d DG U . . .
C51 C 0.42303(15) 0.89041(15) 0.82970(17) 0.191(5) Uani 1 1 d . U . . .
H51 H 0.428207 0.909272 0.818898 0.229 Uiso 1 1 calc R . . . .
C52 C 0.40719(15) 0.86744(19) 0.81081(17) 0.191(4) Uani 1 1 d G U . . .
H52 H 0.401774 0.870928 0.787371 0.229 Uiso 1 1 calc R . . . .
C43 C 0.39944(13) 0.83925(16) 0.8269(2) 0.165(4) Uani 1 1 d DG U . . .
C44 C 0.40754(13) 0.83404(12) 0.8620(2) 0.181(4) Uani 1 1 d G U . . .
H44 H 0.402357 0.815178 0.872773 0.217 Uiso 1 1 calc R . . . .
C45 C 0.42338(10) 0.85701(11) 0.88086(17) 0.187(4) Uani 1 1 d G U . . .
C50 C 0.43112(10) 0.88520(11) 0.86473(17) 0.187(4) Uani 1 1 d G U . . .
C49 C 0.44696(13) 0.90817(12) 0.8836(2) 0.200(5) Uani 1 1 d DG U . . .
H49 H 0.452138 0.927031 0.872814 0.240 Uiso 1 1 calc R . . . .
C48 C 0.45505(13) 0.90296(17) 0.9186(2) 0.194(5) Uani 1 1 d DG U . . .
C47 C 0.44731(14) 0.87477(19) 0.93478(17) 0.175(4) Uani 1 1 d DG U . . .
H47 H 0.452722 0.871283 0.958218 0.210 Uiso 1 1 calc R . . . .
C46 C 0.43147(14) 0.85180(15) 0.91589(17) 0.209(5) Uani 1 1 d G U . . .
H46 H 0.426289 0.832938 0.926692 0.251 Uiso 1 1 calc R . . . .
C59 C 0.6981(5) 0.6981(5) 1.000000 0.384(12) Uani 1 2 d DS TU P . .
C58 C 0.5416(3) 0.5680(3) 0.8427(3) 0.291(6) Uani 1 1 d D U . . .
C60 C 0.7257(5) 0.6993(5) 1.0261(5) 0.381(11) Uani 1 1 d D U . . .
H60A H 0.733953 0.720356 1.028180 0.457 Uiso 1 1 calc R . . . .
H60B H 0.719386 0.691989 1.049298 0.457 Uiso 1 1 calc R . . . .
O14 O 0.48587(18) 0.46421(18) 0.6665(2) 0.218(4) Uani 1 1 d D U . . .
H14A H 0.464744 0.461371 0.661435 0.261 Uiso 1 1 calc DR . . . .
H14B H 0.500789 0.451314 0.656040 0.261 Uiso 1 1 calc DR . . . .
C61 C 0.7492(6) 0.6779(5) 1.0103(7) 0.372(10) Uani 1 1 d D U . . .
H61A H 0.762215 0.669151 1.028814 0.446 Uiso 1 1 calc R . . . .
H61B H 0.762665 0.689704 0.994513 0.446 Uiso 1 1 calc R . . . .
O6 O 0.53530(11) 0.58193(10) 0.72259(17) 0.137(2) Uani 1 1 d D U . . .
H6A H 0.556512 0.584518 0.717811 0.165 Uiso 1 1 calc DR . . . .
H6B H 0.520402 0.590810 0.707749 0.165 Uiso 1 1 calc DR . . . .
O17 O 0.47732(14) 0.95682(19) 0.9238(2) 0.176(3) Uani 1 1 d D U . . .
C53 C 0.4701(3) 0.9295(3) 0.9395(4) 0.182(5) Uani 1 1 d D U . . .
O16 O 0.47252(16) 0.91784(15) 0.9683(2) 0.151(3) Uani 1 1 d D U . . .
O11 O 0.44187(9) 0.48809(10) 0.73345(16) 0.1334(19) Uani 1 1 d . U . . .
C23 C 0.5831(3) 0.5699(3) 0.8912(4) 0.477(12) Uani 1 1 d D U . . .
H23 H 0.568986 0.560342 0.906518 0.572 Uiso 1 1 calc R . . . .
C22 C 0.5755(3) 0.5734(3) 0.8558(4) 0.428(10) Uani 1 1 d DG U . . .
C21 C 0.5966(4) 0.5877(4) 0.8329(3) 0.497(12) Uani 1 1 d DG U . . .
H21 H 0.591483 0.590046 0.809175 0.596 Uiso 1 1 calc R . . . .
C20 C 0.6252(3) 0.5985(4) 0.8454(3) 0.512(13) Uani 1 1 d G U . . .
H20 H 0.639266 0.608011 0.830140 0.614 Uiso 1 1 calc R . . . .
C19 C 0.6328(3) 0.5949(2) 0.8809(3) 0.515(12) Uani 1 1 d G U . . .
C24 C 0.6117(3) 0.5807(2) 0.9038(3) 0.509(12) Uani 1 1 d G U . . .
C25 C 0.6193(3) 0.5771(4) 0.9392(3) 0.519(13) Uani 1 1 d G U . . .
H25 H 0.605188 0.567589 0.954520 0.622 Uiso 1 1 calc R . . . .
C26 C 0.6479(4) 0.5879(4) 0.9518(4) 0.512(13) Uani 1 1 d DG U . . .
H26 H 0.652971 0.585555 0.975487 0.614 Uiso 1 1 calc R . . . .
C17 C 0.6690(3) 0.6022(3) 0.9289(4) 0.482(11) Uani 1 1 d DG U . . .
C18 C 0.6614(3) 0.6057(3) 0.8935(4) 0.504(13) Uani 1 1 d DG U . . .
H18 H 0.675470 0.615259 0.878145 0.604 Uiso 1 1 calc R . . . .
O12 O 0.4545(2) 0.51602(19) 0.8626(3) 0.233(4) Uani 1 1 d D U . . .
H12A H 0.444980 0.534799 0.856255 0.280 Uiso 1 1 calc DR . . . .
H12B H 0.445717 0.503652 0.880219 0.280 Uiso 1 1 calc DR . . . .

loop_
_atom_site_aniso_label
_atom_site_aniso_U_11
_atom_site_aniso_U_22
_atom_site_aniso_U_33
_atom_site_aniso_U_23
_atom_site_aniso_U_13
_atom_site_aniso_U_12
Zr1 0.0839(6) 0.0961(7) 0.2572(17) 0.000 0.000 0.0062(5)
Zr2 0.1270(6) 0.0751(4) 0.2575(11) -0.0203(6) 0.0304(7) -0.0293(4)
Zr3 0.0652(4) 0.1044(5) 0.2798(12) 0.0156(7) 0.0024(6) 0.0043(4)
Zr4 0.1566(11) 0.0705(6) 0.2422(16) 0.000 0.000 0.0289(6)
O9 0.124(4) 0.113(4) 0.175(5) 0.022(3) 0.029(4) 0.013(3)
O10 0.0542(19) 0.086(2) 0.153(4) -0.039(2) -0.002(2) -0.0098(18)
O15 0.141(4) 0.068(3) 0.203(5) -0.031(3) -0.008(4) 0.020(3)
C55 0.109(5) 0.094(4) 0.136(6) 0.000(4) -0.017(4) 0.005(4)
O7 0.128(4) 0.108(4) 0.289(8) -0.009(5) -0.015(5) 0.003(4)
C56 0.105(5) 0.106(5) 0.167(7) -0.006(5) -0.008(5) 0.008(4)
O13 0.088(3) 0.091(3) 0.191(5) -0.017(3) -0.032(3) -0.009(2)
C54 0.107(4) 0.107(4) 0.126(8) 0.007(4) -0.007(4) -0.006(5)
C37 0.109(5) 0.096(5) 0.190(8) -0.007(5) -0.008(5) 0.017(4)
C38 0.117(6) 0.111(5) 0.184(8) -0.017(5) 0.000(5) 0.037(5)
C39 0.111(5) 0.108(5) 0.192(8) -0.007(5) -0.005(5) 0.027(5)
C40 0.108(5) 0.096(5) 0.176(7) -0.010(5) -0.024(5) 0.006(4)
C41 0.095(4) 0.099(5) 0.150(6) 0.004(5) -0.008(5) 0.017(4)
C42 0.102(5) 0.099(5) 0.166(7) -0.006(5) -0.022(5) 0.025(4)
C57 0.197(10) 0.140(8) 0.261(11) -0.020(8) -0.033(10) -0.018(8)
O1 0.101(3) 0.134(4) 0.211(6) 0.032(4) 0.034(4) 0.023(3)
C62 0.089(5) 0.183(9) 0.221(9) 0.027(8) -0.026(6) 0.015(6)
C9 0.177(10) 0.186(10) 0.304(13) 0.008(11) 0.011(10) -0.003(9)
C10 0.122(6) 0.140(7) 0.285(11) 0.036(8) 0.005(8) 0.039(6)
C1 0.113(6) 0.175(8) 0.269(10) 0.022(9) -0.013(7) -0.008(7)
C2 0.159(9) 0.200(11) 0.289(12) -0.002(11) -0.006(10) 0.012(9)
C3 0.172(10) 0.225(12) 0.307(12) -0.037(12) 0.034(11) -0.019(10)
C8 0.228(12) 0.217(12) 0.320(12) -0.044(12) 0.022(12) 0.002(11)
C7 0.281(15) 0.249(14) 0.346(15) -0.063(14) -0.008(15) 0.010(14)
C6 0.276(15) 0.271(15) 0.400(15) -0.046(15) -0.013(15) -0.015(14)
C5 0.209(13) 0.244(14) 0.391(16) -0.030(13) 0.001(15) -0.040(12)
C4 0.192(11) 0.213(12) 0.349(14) -0.030(13) 0.013(12) 0.007(11)
C36 0.200(11) 0.202(11) 0.254(11) -0.031(10) -0.021(10) -0.024(10)
C27 0.158(8) 0.169(9) 0.271(11) -0.036(9) 0.011(9) -0.007(8)
C28 0.172(9) 0.144(8) 0.288(12) -0.019(9) -0.015(9) -0.012(7)
C29 0.163(8) 0.138(8) 0.291(12) -0.014(9) -0.009(9) 0.001(7)
C30 0.156(8) 0.167(9) 0.244(10) -0.009(8) -0.025(8) 0.009(7)
C35 0.161(9) 0.187(10) 0.238(10) -0.018(9) -0.006(8) 0.004(8)
C34 0.167(8) 0.132(7) 0.211(9) 0.003(7) 0.010(8) -0.001(7)
C33 0.155(8) 0.122(7) 0.222(9) -0.003(7) 0.005(7) 0.019(6)
C32 0.142(7) 0.138(7) 0.217(9) -0.001(7) -0.009(7) 0.013(6)
C31 0.168(8) 0.115(6) 0.235(10) -0.017(7) -0.005(8) -0.004(6)
O2 0.115(4) 0.168(6) 0.279(8) -0.004(6) 0.030(5) 0.036(4)
O8 0.139(5) 0.106(4) 0.252(7) -0.043(4) -0.046(5) 0.063(4)
O3 0.37(2) 0.46(3) 0.43(2) 0.01(2) -0.054(18) 0.116(19)
C12 0.351(19) 0.39(2) 0.41(2) 0.017(18) -0.002(17) -0.008(18)
C11 0.339(18) 0.347(18) 0.417(19) -0.011(16) -0.016(18) -0.011(17)
C16 0.38(2) 0.39(2) 0.45(2) -0.008(19) -0.03(2) -0.02(2)
C15 0.42(2) 0.43(2) 0.47(2) 0.024(19) -0.02(2) -0.015(19)
C14 0.40(2) 0.43(2) 0.44(2) 0.02(2) -0.01(2) 0.02(2)
C13 0.38(2) 0.406(19) 0.42(2) 0.007(18) -0.004(18) 0.02(2)
C51 0.148(8) 0.150(8) 0.275(13) -0.012(9) 0.014(9) -0.004(7)
C52 0.165(9) 0.150(8) 0.259(11) -0.026(9) -0.009(8) 0.025(8)
C43 0.144(7) 0.133(7) 0.217(10) -0.015(8) 0.001(8) 0.024(6)
C44 0.159(9) 0.155(8) 0.229(11) -0.003(9) 0.007(9) 0.000(7)
C45 0.180(9) 0.159(8) 0.221(11) -0.015(9) 0.011(9) -0.012(8)
C50 0.161(9) 0.166(9) 0.232(12) -0.024(9) 0.013(9) -0.005(8)
C49 0.159(9) 0.174(9) 0.266(13) -0.028(10) 0.019(9) 0.024(8)
C48 0.122(7) 0.176(9) 0.283(13) -0.050(10) -0.035(8) 0.030(7)
C47 0.123(7) 0.159(9) 0.243(11) -0.023(8) 0.007(7) -0.014(7)
C46 0.164(9) 0.181(10) 0.281(14) -0.021(11) -0.002(10) 0.001(8)
C59 0.373(17) 0.373(17) 0.41(3) -0.006(17) 0.006(17) 0.03(3)
C58 0.294(13) 0.320(13) 0.260(12) 0.143(11) 0.108(11) 0.118(12)
C60 0.35(2) 0.38(2) 0.41(2) -0.027(19) -0.018(19) 0.01(2)
O14 0.186(7) 0.184(7) 0.284(9) -0.057(6) -0.109(6) -0.011(5)
C61 0.35(2) 0.38(2) 0.39(2) -0.013(19) -0.023(18) -0.012(19)
O6 0.082(3) 0.092(3) 0.239(6) 0.041(3) 0.042(3) 0.005(2)
O17 0.092(4) 0.182(6) 0.253(8) -0.103(6) -0.020(4) 0.027(4)
C53 0.111(7) 0.194(11) 0.241(13) -0.086(11) -0.021(9) 0.013(8)
O16 0.127(4) 0.126(4) 0.202(7) -0.010(4) 0.017(5) -0.084(4)
O11 0.055(2) 0.100(3) 0.246(6) 0.023(3) -0.020(3) 0.052(2)
C23 0.43(2) 0.53(2) 0.47(2) 0.08(2) 0.02(2) 0.05(2)
C22 0.39(2) 0.483(19) 0.41(2) 0.09(2) 0.074(19) 0.053(19)
C21 0.45(3) 0.55(2) 0.50(2) 0.07(2) 0.05(2) 0.03(2)
C20 0.46(3) 0.57(2) 0.50(3) 0.05(3) 0.02(2) 0.00(2)
C19 0.47(2) 0.56(2) 0.52(2) 0.06(2) 0.01(2) 0.00(2)
C24 0.46(2) 0.56(2) 0.51(2) 0.07(2) 0.00(2) 0.04(2)
C25 0.47(3) 0.57(3) 0.52(3) 0.07(3) 0.01(2) 0.04(2)
C26 0.47(3) 0.54(3) 0.52(2) 0.06(2) -0.02(2) 0.02(2)
C17 0.45(2) 0.49(2) 0.50(2) 0.06(2) -0.02(2) -0.01(2)
C18 0.46(3) 0.52(2) 0.53(3) 0.05(3) -0.01(2) -0.02(2)
O12 0.211(8) 0.195(8) 0.295(10) 0.024(7) 0.081(8) 0.041(6)

loop_
_atom_type_symbol
_atom_type_description
_atom_type_scat_dispersion_real
_atom_type_scat_dispersion_imag
_atom_type_scat_source
C C 0.0033 0.0016 'International Tables Vol C Tables 4.2.6.8 and 6.1.1.4'
H H 0.0000 0.0000 'International Tables Vol C Tables 4.2.6.8 and 6.1.1.4'
O O 0.0106 0.0060 'International Tables Vol C Tables 4.2.6.8 and 6.1.1.4'
Zr Zr -2.9673 0.5597 'International Tables Vol C Tables 4.2.6.8 and 6.1.1.4'

loop_
_geom_angle_atom_site_label_1
_geom_angle_atom_site_label_2
_geom_angle_atom_site_label_3
_geom_angle
_geom_angle_site_symmetry_1
_geom_angle_site_symmetry_3
_geom_angle_publ_flag
Zr2 Zr1 Zr2 90.05(5) 10_554 . ?
O5 Zr1 Zr2 69.19(18) . . ?
O5 Zr1 Zr2 158.40(19) . 10_554 ?
O5 Zr1 Zr2 158.41(19) 10_554 . ?
O5 Zr1 Zr2 69.19(18) 10_554 10_554 ?
O5 Zr1 O5 132.0(4) 10_554 . ?
O5 Zr1 Zr3 104.77(18) . 10_554 ?
O5 Zr1 Zr3 109.78(17) . . ?
O5 Zr1 Zr3 109.78(17) 10_554 10_554 ?
O5 Zr1 Zr3 104.77(18) 10_554 . ?
Zr3 Zr1 Zr2 57.57(3) 10_554 10_554 ?
Zr3 Zr1 Zr2 57.57(3) . . ?
Zr3 Zr1 Zr2 60.29(3) 10_554 . ?
Zr3 Zr1 Zr2 60.29(3) . 10_554 ?
Zr3 Zr1 Zr3 86.23(5) 10_554 . ?
O9 Zr1 Zr2 93.95(17) . 10_554 ?
O9 Zr1 Zr2 38.01(14) 10_554 10_554 ?
O9 Zr1 Zr2 38.01(14) . . ?
O9 Zr1 Zr2 93.95(17) 10_554 . ?
O9 Zr1 O5 73.6(2) 10_554 10_554 ?
O9 Zr1 O5 73.6(2) . . ?
O9 Zr1 O5 134.1(2) 10_554 . ?
O9 Zr1 O5 134.1(2) . 10_554 ?
O9 Zr1 Zr3 36.23(16) 10_554 10_554 ?
O9 Zr1 Zr3 93.68(15) 10_554 . ?
O9 Zr1 Zr3 93.68(15) . 10_554 ?
O9 Zr1 Zr3 36.23(17) . . ?
O9 Zr1 O9 118.9(3) 10_554 . ?
O9 Zr1 O12 140.0(3) 10_554 . ?
O9 Zr1 O12 72.7(3) 10_554 10_554 ?
O9 Zr1 O12 72.6(3) . . ?
O9 Zr1 O12 140.0(3) . 10_554 ?
O13 Zr1 Zr2 31.85(12) . 10_554 ?
O13 Zr1 Zr2 81.04(15) . . ?
O13 Zr1 Zr2 81.04(15) 10_554 10_554 ?
O13 Zr1 Zr2 31.85(12) 10_554 . ?
O13 Zr1 O5 78.1(2) 10_554 . ?
O13 Zr1 O5 141.7(2) 10_554 10_554 ?
O13 Zr1 O5 78.1(2) . 10_554 ?
O13 Zr1 O5 141.7(2) . . ?
O13 Zr1 Zr3 31.89(13) . . ?
O13 Zr1 Zr3 31.89(13) 10_554 10_554 ?
O13 Zr1 Zr3 79.10(15) 10_554 . ?
O13 Zr1 Zr3 79.10(15) . 10_554 ?
O13 Zr1 O9 68.1(2) 10_554 10_554 ?
O13 Zr1 O9 69.51(19) 10_554 . ?
O13 Zr1 O9 68.1(2) . . ?
O13 Zr1 O9 69.51(19) . 10_554 ?
O13 Zr1 O13 89.4(3) 10_554 . ?
O13 Zr1 O12 82.6(3) . . ?
O13 Zr1 O12 141.6(2) . 10_554 ?
O13 Zr1 O12 82.6(3) 10_554 10_554 ?
O13 Zr1 O12 141.6(2) 10_554 . ?
O12 Zr1 Zr2 108.2(2) 10_554 . ?
O12 Zr1 Zr2 108.2(2) . 10_554 ?
O12 Zr1 Zr2 109.8(2) 10_554 10_554 ?
O12 Zr1 Zr2 109.8(2) . . ?
O12 Zr1 O5 85.3(3) 10_554 10_554 ?
O12 Zr1 O5 73.0(3) . 10_554 ?
O12 Zr1 O5 73.0(3) 10_554 . ?
O12 Zr1 O5 85.3(3) . . ?
O12 Zr1 Zr3 74.4(3) . . ?
O12 Zr1 Zr3 160.3(3) . 10_554 ?
O12 Zr1 Zr3 74.4(3) 10_554 10_554 ?
O12 Zr1 Zr3 160.3(3) 10_554 . ?
O12 Zr1 O12 125.2(5) 10_554 . ?
O4 Zr2 Zr1 80.2(2) . . ?
O4 Zr2 Zr3 117.1(2) . . ?
O4 Zr2 Zr3 112.8(2) . 10_554 ?
O4 Zr2 Zr4 169.2(2) . . ?
O4 Zr2 O9 80.4(3) . . ?
O4 Zr2 O10 149.5(2) . . ?
Zr3 Zr2 Zr1 59.70(3) . . ?
Zr3 Zr2 Zr1 58.42(3) 10_554 . ?
Zr3 Zr2 Zr3 86.35(2) . 10_554 ?
Zr3 Zr2 Zr4 57.95(2) 10_554 . ?
Zr3 Zr2 Zr4 59.24(3) . . ?
Zr4 Zr2 Zr1 89.55(3) . . ?
O9 Zr2 Zr1 35.83(13) . . ?
O9 Zr2 Zr3 89.95(13) . 10_554 ?
O9 Zr2 Zr3 38.50(16) . . ?
O9 Zr2 Zr4 93.35(16) . . ?
O10 Zr2 Zr1 89.02(13) . . ?
O10 Zr2 Zr3 35.86(12) . . ?
O10 Zr2 Zr3 84.44(10) . 10_554 ?
O10 Zr2 Zr4 32.25(9) . . ?
O10 Zr2 O9 74.4(2) . . ?
O7 Zr2 Zr1 109.0(2) . . ?
O7 Zr2 O4 70.5(3) . . ?
O7 Zr2 Zr3 164.6(2) . 10_554 ?
O7 Zr2 Zr3 79.05(18) . . ?
O7 Zr2 Zr4 116.8(2) . . ?
O7 Zr2 O9 75.6(3) . . ?
O7 Zr2 O10 86.6(2) . . ?
O7 Zr2 O13 140.1(3) . 10_554 ?
O7 Zr2 O6 79.4(3) . . ?
O13 Zr2 Zr1 31.92(13) 10_554 . ?
O13 Zr2 O4 88.8(3) 10_554 . ?
O13 Zr2 Zr3 30.08(15) 10_554 10_554 ?
O13 Zr2 Zr3 81.08(13) 10_554 . ?
O13 Zr2 Zr4 80.59(16) 10_554 . ?
O13 Zr2 O9 67.41(19) 10_554 . ?
O13 Zr2 O10 97.02(19) 10_554 . ?
O13 Zr2 O6 140.37(19) 10_554 . ?
O2 Zr2 Zr1 110.9(2) 5_656 . ?
O2 Zr2 O4 78.3(3) 5_656 . ?
O2 Zr2 Zr3 157.4(2) 5_656 . ?
O2 Zr2 Zr3 71.9(2) 5_656 10_554 ?
O2 Zr2 Zr4 102.4(2) 5_656 . ?
O2 Zr2 O9 143.6(3) 5_656 . ?
O2 Zr2 O10 132.1(3) 5_656 . ?
O2 Zr2 O7 123.1(3) 5_656 . ?
O2 Zr2 O13 83.0(2) 5_656 10_554 ?
O2 Zr2 O6 66.4(3) 5_656 . ?
O6 Zr2 Zr1 170.27(15) . . ?
O6 Zr2 O4 107.8(3) . . ?
O6 Zr2 Zr3 112.45(13) . 10_554 ?
O6 Zr2 Zr3 118.94(16) . . ?
O6 Zr2 Zr4 82.10(16) . . ?
O6 Zr2 O9 149.18(19) . . ?
O6 Zr2 O10 86.6(2) . . ?
C58 O4 Zr2 120.0(9) . . ?
C58 O5 Zr1 117.8(9) . . ?
Zr1 Zr3 Zr2 61.29(2) . 10_554 ?
Zr2 Zr3 Zr1 62.74(3) . . ?
Zr2 Zr3 Zr2 93.65(2) . 10_554 ?
Zr2 Zr3 Zr4 62.64(2) . . ?
Zr4 Zr3 Zr1 93.19(4) . . ?
Zr4 Zr3 Zr2 61.17(3) . 10_554 ?
O9 Zr3 Zr1 36.90(14) . . ?
O9 Zr3 Zr2 41.72(14) . . ?
O9 Zr3 Zr2 95.55(14) . 10_554 ?
O9 Zr3 Zr4 99.42(14) . . ?
O9 Zr3 O1 138.5(2) . 14_456 ?
O9 Zr3 O8 72.4(2) . . ?
O9 Zr3 O16 151.2(2) . 4_464 ?
O10 Zr3 Zr1 94.40(12) . . ?
O10 Zr3 Zr2 38.96(12) . . ?
O10 Zr3 Zr2 90.21(11) . 10_554 ?
O10 Zr3 Zr4 33.30(10) . . ?
O10 Zr3 O9 80.68(18) . . ?
O10 Zr3 O1 137.1(2) . 14_456 ?
O10 Zr3 O8 86.0(2) . . ?
O10 Zr3 O16 83.0(2) . 4_464 ?
O13 Zr3 Zr1 33.48(13) . . ?
O13 Zr3 Zr2 86.99(13) . . ?
O13 Zr3 Zr2 31.50(15) . 10_554 ?
O13 Zr3 Zr4 84.68(16) . . ?
O13 Zr3 O9 70.4(2) . . ?
O13 Zr3 O10 103.92(19) . . ?
O13 Zr3 O1 81.6(2) . 14_456 ?
O13 Zr3 O8 139.1(2) . . ?
O13 Zr3 O16 137.1(2) . 4_464 ?
O1 Zr3 Zr1 109.61(17) 14_456 . ?
O1 Zr3 Zr2 72.47(16) 14_456 10_554 ?
O1 Zr3 Zr2 166.07(17) 14_456 . ?
O1 Zr3 Zr4 108.04(19) 14_456 . ?
O1 Zr3 O8 117.8(2) 14_456 . ?
O1 Zr3 O16 66.7(3) 14_456 4_464 ?
O8 Zr3 Zr1 107.43(16) . . ?
O8 Zr3 Zr2 167.82(16) . 10_554 ?
O8 Zr3 Zr2 76.16(17) . . ?
O8 Zr3 Zr4 117.9(2) . . ?
O16 Zr3 Zr1 169.25(14) 4_464 . ?
O16 Zr3 Zr2 108.17(15) 4_464 10_554 ?
O16 Zr3 Zr2 118.5(2) 4_464 . ?
O16 Zr3 Zr4 78.91(16) 4_464 . ?
O16 Zr3 O8 82.9(2) 4_464 . ?
O11 Zr3 Zr1 112.19(11) . . ?
O11 Zr3 Zr2 116.70(13) . . ?
O11 Zr3 Zr2 50.93(11) . 10_554 ?
O11 Zr3 Zr4 54.51(14) . . ?
O11 Zr3 O9 143.38(17) . . ?
O11 Zr3 O10 84.74(18) . . ?
O11 Zr3 O13 81.00(19) . . ?
O11 Zr3 O1 53.6(2) . 14_456 ?
O11 Zr3 O8 139.8(2) . . ?
O11 Zr3 O16 57.25(18) . 4_464 ?
Zr2 Zr4 Zr2 90.85(6) 10_554 . ?
Zr3 Zr4 Zr2 60.88(4) . 10_554 ?
Zr3 Zr4 Zr2 58.12(3) . . ?
Zr3 Zr4 Zr2 58.12(3) 10_554 10_554 ?
Zr3 Zr4 Zr2 60.88(4) 10_554 . ?
Zr3 Zr4 Zr3 87.39(6) . 10_554 ?
O10 Zr4 Zr2 90.05(14) . 10_554 ?
O10 Zr4 Zr2 35.09(10) . . ?
O10 Zr4 Zr2 35.09(10) 10_554 10_554 ?
O10 Zr4 Zr2 90.05(14) 10_554 . ?
O10 Zr4 Zr3 33.44(11) . . ?
O10 Zr4 Zr3 89.56(14) . 10_554 ?
O10 Zr4 Zr3 33.44(11) 10_554 10_554 ?
O10 Zr4 Zr3 89.56(14) 10_554 . ?
O10 Zr4 O10 108.8(3) . 10_554 ?
O10 Zr4 O14 143.7(2) . . ?
O10 Zr4 O14 85.9(3) 10_554 . ?
O10 Zr4 O14 143.7(2) 10_554 10_554 ?
O10 Zr4 O14 85.9(3) . 10_554 ?
O10 Zr4 O17 71.9(2) 10_554 11_644 ?
O10 Zr4 O17 146.7(2) 10_554 4_464 ?
O10 Zr4 O17 71.9(2) . 4_464 ?
O10 Zr4 O17 146.7(2) . 11_644 ?
O14 Zr4 Zr2 174.4(3) 10_554 10_554 ?
O14 Zr4 Zr2 83.6(3) 10_554 . ?
O14 Zr4 Zr2 174.4(3) . . ?
O14 Zr4 Zr2 83.6(3) . 10_554 ?
O14 Zr4 Zr3 117.9(3) 10_554 10_554 ?
O14 Zr4 Zr3 116.2(2) 10_554 . ?
O14 Zr4 Zr3 117.9(3) . . ?
O14 Zr4 Zr3 116.2(2) . 10_554 ?
O14 Zr4 O14 102.0(5) 10_554 . ?
O14 Zr4 O17 77.9(3) . 4_464 ?
O14 Zr4 O17 69.0(3) 10_554 4_464 ?
O14 Zr4 O17 69.0(3) . 11_644 ?
O14 Zr4 O17 77.9(3) 10_554 11_644 ?
O17 Zr4 Zr2 103.71(18) 4_464 . ?
O17 Zr4 Zr2 113.3(2) 4_464 10_554 ?
O17 Zr4 Zr2 113.3(2) 11_644 . ?
O17 Zr4 Zr2 103.71(18) 11_644 10_554 ?
O17 Zr4 Zr3 160.1(2) 4_464 10_554 ?
O17 Zr4 Zr3 73.2(2) 11_644 10_554 ?
O17 Zr4 Zr3 73.2(2) 4_464 . ?
O17 Zr4 Zr3 160.1(2) 11_644 . ?
O17 Zr4 O17 126.4(5) 4_464 11_644 ?
Zr1 O9 Zr2 106.2(2) . . ?
Zr3 O9 Zr1 106.9(2) . . ?
Zr3 O9 Zr2 99.8(2) . . ?
Zr3 O10 Zr2 105.2(2) . . ?
Zr4 O10 Zr2 112.67(16) . . ?
Zr4 O10 Zr3 113.25(17) . . ?
C40 O15 H15 109.5 . . ?
H55A C55 H55B 108.8 . . ?
C56 C55 H55A 110.7 . . ?
C56 C55 H55B 110.7 . . ?
C56 C55 C54 105.0(5) . . ?
C54 C55 H55A 110.7 . . ?
C54 C55 H55B 110.7 . . ?
C57 O7 Zr2 127.8(7) . . ?
C55 C56 H56A 111.7 . . ?
C55 C56 H56B 111.7 . . ?
H56A C56 H56B 109.4 . . ?
C42 C56 C55 100.6(5) . . ?
C42 C56 H56A 111.7 . . ?
C42 C56 H56B 111.7 . . ?
Zr2 O13 Zr1 116.2(2) 10_554 . ?
Zr3 O13 Zr1 114.6(2) . . ?
Zr3 O13 Zr2 118.4(3) . 10_554 ?
C55 C54 C55 118.2(9) . 7_456 ?
C41 C54 C55 110.3(3) . 7_456 ?
C41 C54 C55 100.9(5) 7_456 7_456 ?
C41 C54 C55 100.9(3) . . ?
C41 C54 C55 110.3(6) 7_456 . ?
C41 C54 C41 117.1(9) 7_456 . ?
C38 C37 C42 120.0 . . ?
C38 C37 C32 118.4(4) . . ?
C42 C37 C32 121.3(4) . . ?
C37 C38 H38 120.0 . . ?
C39 C38 C37 120.0 . . ?
C39 C38 H38 120.0 . . ?
C38 C39 C40 120.0 . . ?
C38 C39 C43 118.8(4) . . ?
C40 C39 C43 121.2(4) . . ?
C39 C40 O15 120.9(4) . . ?
C39 C40 C41 120.0 . . ?
C41 C40 O15 118.6(4) . . ?
C40 C41 C54 129.4(4) . . ?
C42 C41 C54 110.6(4) . . ?
C42 C41 C40 120.0 . . ?
C37 C42 C56 130.4(4) . . ?
C41 C42 C56 109.6(4) . . ?
C41 C42 C37 120.0 . . ?
O7 C57 C27 112.4(9) . . ?
O8 C57 O7 136.3(11) . . ?
O8 C57 C27 111.2(9) . . ?
C62 O1 Zr3 135.2(6) . 14_556 ?
O1 C62 O2 116.8(8) . . ?
O2 C62 C1 131.2(9) . . ?
C10 C9 H9 120.0 . . ?
C10 C9 C8 120.0 . . ?
C8 C9 H9 120.0 . . ?
C9 C10 H10 120.0 . . ?
C1 C10 C9 120.0 . . ?
C1 C10 H10 120.0 . . ?
C10 C1 C62 130.9(6) . . ?
C10 C1 C2 120.0 . . ?
C2 C1 C62 108.6(6) . . ?
C1 C2 H2 120.0 . . ?
C3 C2 C1 120.0 . . ?
C3 C2 H2 120.0 . . ?
C2 C3 C4 120.0 . . ?
C8 C3 C2 120.0 . . ?
C8 C3 C4 120.0 . . ?
C3 C8 C9 120.0 . . ?
C7 C8 C9 120.0 . . ?
C7 C8 C3 120.0 . . ?
C8 C7 H7 120.0 . . ?
C6 C7 C8 120.0 . . ?
C6 C7 H7 120.0 . . ?
C7 C6 C11 116.1(8) . . ?
C5 C6 C7 120.0 . . ?
C5 C6 C11 123.7(8) . . ?
C6 C5 H5 120.0 . . ?
C6 C5 C4 120.0 . . ?
C4 C5 H5 120.0 . . ?
C3 C4 H4 120.0 . . ?
C5 C4 C3 120.0 . . ?
C5 C4 H4 120.0 . . ?
C27 C36 H36 120.0 . . ?
C27 C36 C35 120.0 . . ?
C35 C36 H36 120.0 . . ?
C36 C27 C57 121.4(6) . . ?
C36 C27 C28 120.0 . . ?
C28 C27 C57 118.5(6) . . ?
C27 C28 H28 120.0 . . ?
C29 C28 C27 120.0 . . ?
C29 C28 H28 120.0 . . ?
C28 C29 H29 120.0 . . ?
C28 C29 C30 120.0 . . ?
C30 C29 H29 120.0 . . ?
C29 C30 C35 120.0 . . ?
C29 C30 C31 120.0 . . ?
C35 C30 C31 120.0 . . ?
C30 C35 C36 120.0 . . ?
C34 C35 C36 120.0 . . ?
C34 C35 C30 120.0 . . ?
C35 C34 H34 120.0 . . ?
C35 C34 C33 120.0 . . ?
C33 C34 H34 120.0 . . ?
C34 C33 H33 120.0 . . ?
C32 C33 C34 120.0 . . ?
C32 C33 H33 120.0 . . ?
C33 C32 C37 121.6(4) . . ?
C33 C32 C31 120.0 . . ?
C31 C32 C37 118.3(4) . . ?
C30 C31 H31 120.0 . . ?
C32 C31 C30 120.0 . . ?
C32 C31 H31 120.0 . . ?
C62 O2 Zr2 136.4(6) . 5_656 ?
C57 O8 Zr3 120.4(6) . . ?
C14 O3 H3 109.5 . . ?
C11 C12 C13 120.0 . . ?
C11 C12 C61 138.1(14) . . ?
C13 C12 C61 100.4(14) . . ?
C12 C11 C6 120.9(9) . . ?
C12 C11 C16 120.0 . . ?
C16 C11 C6 118.3(9) . . ?
C11 C16 H16 120.0 . . ?
C15 C16 C11 120.0 . . ?
C15 C16 H16 120.0 . . ?
C16 C15 C14 120.0 . . ?
C16 C15 C17 116.9(8) . . ?
C14 C15 C17 120.1(8) . . ?
C15 C14 O3 127.5(15) . . ?
C13 C14 O3 110.5(14) . . ?
C13 C14 C15 120.0 . . ?
C12 C13 C59 116.8(14) . . ?
C14 C13 C12 120.0 . . ?
C14 C13 C59 121.7(12) . . ?
C52 C51 H51 120.0 . . ?
C52 C51 C50 120.0 . . ?
C50 C51 H51 120.0 . . ?
C51 C52 H52 120.0 . . ?
C51 C52 C43 120.0 . . ?
C43 C52 H52 120.0 . . ?
C52 C43 C39 119.5(5) . . ?
C52 C43 C44 120.0 . . ?
C44 C43 C39 120.4(5) . . ?
C43 C44 H44 120.0 . . ?
C45 C44 C43 120.0 . . ?
C45 C44 H44 120.0 . . ?
C44 C45 C46 120.0 . . ?
C50 C45 C44 120.0 . . ?
C50 C45 C46 120.0 . . ?
C45 C50 C51 120.0 . . ?
C45 C50 C49 120.0 . . ?
C49 C50 C51 120.0 . . ?
C50 C49 H49 120.0 . . ?
C48 C49 C50 120.0 . . ?
C48 C49 H49 120.0 . . ?
C49 C48 C47 120.0 . . ?
C49 C48 C53 118.8(7) . . ?
C47 C48 C53 121.1(7) . . ?
C48 C47 H47 120.0 . . ?
C48 C47 C46 120.0 . . ?
C46 C47 H47 120.0 . . ?
C45 C46 H46 120.0 . . ?
C47 C46 C45 120.0 . . ?
C47 C46 H46 120.0 . . ?
C13 C59 C13 115(3) 15_446 . ?
C60 C59 C13 118.2(18) . 15_446 ?
C60 C59 C13 118.2(11) 15_446 . ?
C60 C59 C13 97.7(10) . . ?
C60 C59 C13 97.7(14) 15_446 15_446 ?
C60 C59 C60 111(3) . 15_446 ?
O4 C58 O5 130.4(14) . . ?
O4 C58 C22 115.6(10) . . ?
O5 C58 C22 113.9(9) . . ?
C59 C60 H60A 111.0 . . ?
C59 C60 H60B 111.0 . . ?
H60A C60 H60B 109.0 . . ?
C61 C60 C59 103.7(17) . . ?
C61 C60 H60A 111.0 . . ?
C61 C60 H60B 111.0 . . ?
Zr4 O14 H14A 120.0 . . ?
Zr4 O14 H14B 120.0 . . ?
H14A O14 H14B 120.0 . . ?
C12 C61 H61A 109.3 . . ?
C12 C61 H61B 109.3 . . ?
C60 C61 C12 111.8(19) . . ?
C60 C61 H61A 109.3 . . ?
C60 C61 H61B 109.3 . . ?
H61A C61 H61B 107.9 . . ?
Zr2 O6 H6A 120.0 . . ?
Zr2 O6 H6B 120.0 . . ?
H6A O6 H6B 120.0 . . ?
C53 O17 Zr4 125.7(8) . 3_655 ?
O17 C53 C48 120.9(10) . . ?
O16 C53 C48 101.6(11) . . ?
O16 C53 O17 137.5(12) . . ?
C53 O16 Zr3 120.6(8) . 3_655 ?
C22 C23 H23 120.0 . . ?
C22 C23 C24 120.0 . . ?
C24 C23 H23 120.0 . . ?
C23 C22 C58 120.8(7) . . ?
C21 C22 C58 118.1(7) . . ?
C21 C22 C23 120.0 . . ?
C22 C21 H21 120.0 . . ?
C22 C21 C20 120.0 . . ?
C20 C21 H21 120.0 . . ?
C21 C20 H20 120.0 . . ?
C21 C20 C19 120.0 . . ?
C19 C20 H20 120.0 . . ?
C20 C19 C18 120.0 . . ?
C24 C19 C20 120.0 . . ?
C24 C19 C18 120.0 . . ?
C19 C24 C23 120.0 . . ?
C25 C24 C23 120.0 . . ?
C25 C24 C19 120.0 . . ?
C24 C25 H25 120.0 . . ?
C24 C25 C26 120.0 . . ?
C26 C25 H25 120.0 . . ?
C25 C26 H26 120.0 . . ?
C25 C26 C17 120.0 . . ?
C17 C26 H26 120.0 . . ?
C26 C17 C15 118.4(9) . . ?
C18 C17 C15 117.8(9) . . ?
C18 C17 C26 120.0 . . ?
C19 C18 H18 120.0 . . ?
C17 C18 C19 120.0 . . ?
C17 C18 H18 120.0 . . ?
Zr1 O12 H12A 120.0 . . ?
Zr1 O12 H12B 120.0 . . ?
H12A O12 H12B 120.0 . . ?

loop_
_geom_bond_atom_site_label_1
_geom_bond_atom_site_label_2
_geom_bond_distance
_geom_bond_site_symmetry_2
_geom_bond_publ_flag
Zr1 Zr2 3.5870(17) . ?
Zr1 Zr2 3.5869(17) 10_554 ?
Zr1 O5 2.634(8) 10_554 ?
Zr1 O5 2.635(8) . ?
Zr1 Zr3 3.4839(17) 10_554 ?
Zr1 Zr3 3.4839(17) . ?
Zr1 O9 2.186(5) 10_554 ?
Zr1 O9 2.186(5) . ?
Zr1 O13 2.114(5) 10_554 ?
Zr1 O13 2.114(5) . ?
Zr1 O12 2.321(8) . ?
Zr1 O12 2.321(8) 10_554 ?
Zr2 O4 2.197(8) . ?
Zr2 Zr3 3.4059(12) . ?
Zr2 Zr3 3.5522(12) 10_554 ?
Zr2 Zr4 3.5622(17) . ?
Zr2 O9 2.300(5) . ?
Zr2 O10 2.219(4) . ?
Zr2 O7 2.107(6) . ?
Zr2 O13 2.110(5) 10_554 ?
Zr2 O2 2.062(6) 5_656 ?
Zr2 O6 2.131(5) . ?
O4 C58 1.259(10) . ?
O5 C58 1.273(10) . ?
Zr3 Zr4 3.4467(18) . ?
Zr3 O9 2.152(6) . ?
Zr3 O10 2.067(4) . ?
Zr3 O13 2.024(5) . ?
Zr3 O1 2.155(6) 14_456 ?
Zr3 O8 2.372(5) . ?
Zr3 O16 2.289(7) 4_464 ?
Zr3 O11 1.949(6) . ?
Zr4 O10 2.060(4) . ?
Zr4 O10 2.060(4) 10_554 ?
Zr4 O14 2.114(7) . ?
Zr4 O14 2.114(7) 10_554 ?
Zr4 O17 2.333(7) 4_464 ?
Zr4 O17 2.333(7) 11_644 ?
O15 H15 0.8200 . ?
O15 C40 1.440(5) . ?
C55 H55A 0.9700 . ?
C55 H55B 0.9700 . ?
C55 C56 1.524(9) . ?
C55 C54 1.537(8) . ?
O7 C57 1.342(12) . ?
C56 H56A 0.9700 . ?
C56 H56B 0.9700 . ?
C56 C42 1.519(8) . ?
C54 C41 1.500(8) 7_456 ?
C54 C41 1.501(6) . ?
C37 C38 1.3900 . ?
C37 C42 1.3900 . ?
C37 C32 1.531(5) . ?
C38 H38 0.9300 . ?
C38 C39 1.3900 . ?
C39 C40 1.3900 . ?
C39 C43 1.538(6) . ?
C40 C41 1.3900 . ?
C41 C42 1.3900 . ?
C57 C27 1.532(12) . ?
C57 O8 1.297(11) . ?
O1 C62 1.293(8) . ?
C62 C1 1.519(10) . ?
C62 O2 1.373(9) . ?
C9 H9 0.9300 . ?
C9 C10 1.3900 . ?
C9 C8 1.3900 . ?
C10 H10 0.9300 . ?
C10 C1 1.3900 . ?
C1 C2 1.3900 . ?
C2 H2 0.9300 . ?
C2 C3 1.3900 . ?
C3 C8 1.3900 . ?
C3 C4 1.3900 . ?
C8 C7 1.3900 . ?
C7 H7 0.9300 . ?
C7 C6 1.3900 . ?
C6 C5 1.3900 . ?
C6 C11 1.468(12) . ?
C5 H5 0.9300 . ?
C5 C4 1.3900 . ?
C4 H4 0.9300 . ?
C36 H36 0.9300 . ?
C36 C27 1.3900 . ?
C36 C35 1.3900 . ?
C27 C28 1.3900 . ?
C28 H28 0.9300 . ?
C28 C29 1.3900 . ?
C29 H29 0.9300 . ?
C29 C30 1.3900 . ?
C30 C35 1.3900 . ?
C30 C31 1.3900 . ?
C35 C34 1.3900 . ?
C34 H34 0.9300 . ?
C34 C33 1.3900 . ?
C33 H33 0.9300 . ?
C33 C32 1.3900 . ?
C32 C31 1.3900 . ?
C31 H31 0.9300 . ?
O3 H3 0.8200 . ?
O3 C14 1.461(15) . ?
C12 C11 1.3900 . ?
C12 C13 1.3900 . ?
C12 C61 1.511(19) . ?
C11 C16 1.3900 . ?
C16 H16 0.9300 . ?
C16 C15 1.3900 . ?
C15 C14 1.3900 . ?
C15 C17 1.449(14) . ?
C14 C13 1.3900 . ?
C13 C59 1.585(18) . ?
C51 H51 0.9300 . ?
C51 C52 1.3900 . ?
C51 C50 1.3900 . ?
C52 H52 0.9300 . ?
C52 C43 1.3900 . ?
C43 C44 1.3900 . ?
C44 H44 0.9300 . ?
C44 C45 1.3900 . ?
C45 C50 1.3900 . ?
C45 C46 1.3900 . ?
C50 C49 1.3900 . ?
C49 H49 0.9300 . ?
C49 C48 1.3900 . ?
C48 C47 1.3900 . ?
C48 C53 1.522(12) . ?
C47 H47 0.9300 . ?
C47 C46 1.3900 . ?
C46 H46 0.9300 . ?
C59 C60 1.54(2) . ?
C59 C60 1.54(2) 15_446 ?
C58 C22 1.547(13) . ?
C60 H60A 0.9700 . ?
C60 H60B 0.9700 . ?
C60 C61 1.48(2) . ?
O14 H14A 0.9300 . ?
O14 H14B 0.9300 . ?
C61 H61A 0.9700 . ?
C61 H61B 0.9700 . ?
O6 H6A 0.9300 . ?
O6 H6B 0.9300 . ?
O17 C53 1.345(13) . ?
C53 O16 1.205(13) . ?
C23 H23 0.9300 . ?
C23 C22 1.3900 . ?
C23 C24 1.3900 . ?
C22 C21 1.3900 . ?
C21 H21 0.9300 . ?
C21 C20 1.3900 . ?
C20 H20 0.9300 . ?
C20 C19 1.3900 . ?
C19 C24 1.3900 . ?
C19 C18 1.3900 . ?
C24 C25 1.3900 . ?
C25 H25 0.9300 . ?
C25 C26 1.3900 . ?
C26 H26 0.9300 . ?
C26 C17 1.3900 . ?
C17 C18 1.3900 . ?
C18 H18 0.9300 . ?
O12 H12A 0.9300 . ?
O12 H12B 0.9300 . ?

loop_
_twin_individual_id
_twin_individual_mass_fraction_refined
1 0.53(5)
2 0.47(5)

loop_
_smtbx_masks_void_nr
_smtbx_masks_void_average_x
_smtbx_masks_void_average_y
_smtbx_masks_void_average_z
_smtbx_masks_void_volume
_smtbx_masks_void_count_electrons
_smtbx_masks_void_content
1 -0.431 -0.680 -0.007 53405.7 15383.6 ?
